data_4512417
loop_
_publ_author_name
'Dey, Avishek'
'Bera, Saibal'
'Biradha, Kumar'

_publ_section_title
;
 Cocrystals and Salts of Pyridine-3,5-bis(1-methyl-benzimidazole-2-yl)
 with Pyromellitic Acid: Aromatic Guest Inclusion and Separation via
 Benzimidazole--Carboxylic Acid Heterosynthon
;
_journal_issue 1
_journal_name_full 'Crystal Growth &amp; Design'
_journal_page_first 318
_journal_paper_doi 10.1021/cg501380m
_journal_volume 15
_journal_year 2015
_chemical_formula_sum 'C56 H52 N10 O10'
_chemical_formula_weight 1025.08
_chemical_name_systematic
; 
 ? 
;
_space_group_IT_number 2
_symmetry_cell_setting triclinic
_symmetry_space_group_name_Hall '-P 1'
_symmetry_space_group_name_H-M 'P -1'
_atom_sites_solution_hydrogens geom
_atom_sites_solution_primary direct
_atom_sites_solution_secondary difmap
_audit_creation_method SHELXL-97
_cell_angle_alpha 76.868(14)
_cell_angle_beta 89.863(13)
_cell_angle_gamma 75.754(13)
_cell_formula_units_Z 1
_cell_length_a 7.590(3)
_cell_length_b 11.339(5)
_cell_length_c 15.138(6)
_cell_measurement_reflns_used 14908
_cell_measurement_temperature 293(2)
_cell_measurement_theta_max 25.49
_cell_measurement_theta_min 1.91
_cell_volume 1227.8(9)
_computing_structure_refinement 'SHELXL-97 (Sheldrick, 1997)'
_computing_structure_solution 'SHELXS-97 (Sheldrick, 1990)'
_diffrn_ambient_temperature 293(2)
_diffrn_measured_fraction_theta_full 0.987
_diffrn_measured_fraction_theta_max 0.987
_diffrn_radiation_monochromator graphite
_diffrn_radiation_source 'fine-focus sealed tube'
_diffrn_radiation_type MoK\a
_diffrn_radiation_wavelength 0.71073
_diffrn_reflns_av_R_equivalents 0.0962
_diffrn_reflns_av_sigmaI/netI 0.1160
_diffrn_reflns_limit_h_max 9
_diffrn_reflns_limit_h_min -8
_diffrn_reflns_limit_k_max 13
_diffrn_reflns_limit_k_min -13
_diffrn_reflns_limit_l_max 18
_diffrn_reflns_limit_l_min -18
_diffrn_reflns_number 14908
_diffrn_reflns_theta_full 25.49
_diffrn_reflns_theta_max 25.49
_diffrn_reflns_theta_min 1.91
_exptl_absorpt_coefficient_mu 0.098
_exptl_absorpt_correction_T_max 0.979
_exptl_absorpt_correction_T_min 0.969
_exptl_absorpt_correction_type empirical
_exptl_absorpt_process_details sadabs
_exptl_crystal_colour colourless
_exptl_crystal_density_diffrn 1.386
_exptl_crystal_density_method 'not measured'
_exptl_crystal_description blocks
_exptl_crystal_F_000 538
_exptl_crystal_size_max 0.32
_exptl_crystal_size_mid 0.28
_exptl_crystal_size_min 0.22
_refine_diff_density_max 0.324
_refine_diff_density_min -0.309
_refine_diff_density_rms 0.064
_refine_ls_extinction_coef 0.025(4)
_refine_ls_extinction_expression Fc^*^=kFc[1+0.001xFc^2^\l^3^/sin(2\q)]^-1/4^
_refine_ls_extinction_method SHELXL
_refine_ls_goodness_of_fit_ref 0.897
_refine_ls_hydrogen_treatment mixed
_refine_ls_matrix_type full
_refine_ls_number_parameters 353
_refine_ls_number_reflns 4515
_refine_ls_number_restraints 0
_refine_ls_restrained_S_all 0.897
_refine_ls_R_factor_all 0.1793
_refine_ls_R_factor_gt 0.0670
_refine_ls_shift/su_max 0.011
_refine_ls_shift/su_mean 0.000
_refine_ls_structure_factor_coef Fsqd
_refine_ls_weighting_details 'calc w=1/[\s^2^(Fo^2^)+(0.1000P)^2^+0.0000P] where P=(Fo^2^+2Fc^2^)/3'
_refine_ls_weighting_scheme calc
_refine_ls_wR_factor_gt 0.1546
_refine_ls_wR_factor_ref 0.1899
_reflns_number_gt 2017
_reflns_number_total 4515
_reflns_threshold_expression >2sigma(I)
_cod_data_source_file cg501380m_si_002.cif
_cod_data_source_block 2
_cod_depositor_comments
;
The following automatic conversions were performed:

'_symmetry_cell_setting' value 'Triclinic' changed to 'triclinic'
according to
/home/saulius/struct/COD-crude-data--automatic-downloads/rss-feeds/ACS/lib/dictionaries/cif_core.dic
dictionary named 'cif_core.dic' version 2.4.2 from 2011-04-26.

Automatic conversion script
Id: cif_fix_values 2935 2014-11-11 08:27:57Z andrius 

 Adding full bibliography for 4512417--4512422.cif.
;
_cod_original_sg_symbol_H-M P-1
_cod_database_code 4512417

loop_
_symmetry_equiv_pos_as_xyz
'x, y, z'
'-x, -y, -z'

loop_
_atom_site_label
_atom_site_type_symbol
_atom_site_fract_x
_atom_site_fract_y
_atom_site_fract_z
_atom_site_U_iso_or_equiv
_atom_site_adp_type
_atom_site_occupancy
_atom_site_symmetry_multiplicity
_atom_site_calc_flag
_atom_site_refinement_flags
O1A O 1.5349(5) -0.4048(3) 0.25129(19) 0.0779(11) Uani 1 1 d .
O2A O 1.4103(4) -0.5667(3) 0.28427(18) 0.0592(9) Uani 1 1 d .
H2AO H 1.405(5) -0.569(3) 0.223(3) 0.050 Uiso 1 1 d .
O3A O 1.1060(5) -0.4979(3) 0.6426(2) 0.0807(11) Uani 1 1 d .
O4A O 1.1786(5) -0.6736(3) 0.5981(2) 0.0801(12) Uani 1 1 d .
H4AO H 1.086(5) -0.691(3) 0.632(3) 0.050 Uiso 1 1 d .
C1A C 1.4957(5) -0.4947(3) 0.4066(2) 0.0402(10) Uani 1 1 d .
C2A C 1.3595(5) -0.5300(3) 0.4596(2) 0.0406(10) Uani 1 1 d .
H2A H 1.2644 -0.5497 0.4323 0.049 Uiso 1 1 calc R
C3A C 1.3614(5) -0.5365(3) 0.5524(2) 0.0401(10) Uani 1 1 d .
C4A C 1.4845(6) -0.4844(4) 0.3065(3) 0.0467(11) Uani 1 1 d .
C5A C 1.2018(6) -0.5663(4) 0.6040(3) 0.0432(10) Uani 1 1 d .
N1 N 1.4840(5) -1.0162(3) 0.1306(2) 0.0630(11) Uani 1 1 d .
C1 C 1.4435(6) -0.8954(4) 0.0861(3) 0.0561(12) Uani 1 1 d .
H1 H 1.4732 -0.8761 0.0258 0.067 Uiso 1 1 calc R
C2 C 1.3606(5) -0.7982(4) 0.1245(2) 0.0422(10) Uani 1 1 d .
C3 C 1.3134(5) -0.8267(3) 0.2137(3) 0.0434(10) Uani 1 1 d .
H3 H 1.2561 -0.7631 0.2413 0.052 Uiso 1 1 calc R
C4 C 1.3518(5) -0.9503(3) 0.2619(2) 0.0419(10) Uani 1 1 d .
C5 C 1.4391(6) -1.0413(4) 0.2167(3) 0.0561(12) Uani 1 1 d .
H5 H 1.4677 -1.1245 0.2487 0.067 Uiso 1 1 calc R
N11 N 1.2585(4) -0.6242(3) -0.0150(2) 0.0456(9) Uani 1 1 d .
N12 N 1.3418(4) -0.5739(3) 0.11103(19) 0.0438(8) Uani 1 1 d .
C11 C 1.3228(5) -0.6652(4) 0.0739(2) 0.0434(10) Uani 1 1 d .
C12 C 1.2336(5) -0.4963(4) -0.0362(3) 0.0474(11) Uani 1 1 d .
C13 C 1.2870(5) -0.4651(4) 0.0407(3) 0.0447(10) Uani 1 1 d .
C14 C 1.2801(6) -0.3417(4) 0.0408(3) 0.0548(12) Uani 1 1 d .
H14 H 1.3209 -0.3200 0.0913 0.066 Uiso 1 1 calc R
C15 C 1.2095(6) -0.2526(4) -0.0377(3) 0.0622(13) Uani 1 1 d .
H15 H 1.2004 -0.1688 -0.0395 0.075 Uiso 1 1 calc R
C16 C 1.1521(7) -0.2847(5) -0.1137(3) 0.0676(13) Uani 1 1 d .
H16 H 1.1038 -0.2216 -0.1647 0.081 Uiso 1 1 calc R
C17 C 1.1642(6) -0.4057(4) -0.1163(3) 0.0594(12) Uani 1 1 d .
H17 H 1.1286 -0.4272 -0.1680 0.071 Uiso 1 1 calc R
C18 C 1.2094(7) -0.6940(4) -0.0768(3) 0.0669(13) Uani 1 1 d .
H18A H 1.2389 -0.7815 -0.0476 0.100 Uiso 1 1 calc R
H18B H 1.2759 -0.6814 -0.1307 0.100 Uiso 1 1 calc R
H18C H 1.0812 -0.6652 -0.0928 0.100 Uiso 1 1 calc R
N21 N 1.2971(4) -0.9309(3) 0.42296(19) 0.0404(8) Uani 1 1 d .
N22 N 1.2649(4) -1.1041(3) 0.3843(2) 0.0437(8) Uani 1 1 d .
C21 C 1.3036(5) -0.9936(3) 0.3558(2) 0.0384(9) Uani 1 1 d .
C22 C 1.2507(5) -1.0060(3) 0.5000(2) 0.0377(9) Uani 1 1 d .
C23 C 1.2313(5) -1.1117(3) 0.4749(3) 0.0422(10) Uani 1 1 d .
C24 C 1.1861(6) -1.2078(3) 0.5388(3) 0.0490(11) Uani 1 1 d .
H24 H 1.1685 -1.2785 0.5225 0.059 Uiso 1 1 calc R
C25 C 1.1685(6) -1.1947(4) 0.6267(3) 0.0568(12) Uani 1 1 d .
H25 H 1.1406 -1.2581 0.6709 0.068 Uiso 1 1 calc R
C26 C 1.1918(6) -1.0879(4) 0.6503(3) 0.0541(12) Uani 1 1 d .
H26 H 1.1793 -1.0822 0.7105 0.065 Uiso 1 1 calc R
C27 C 1.2329(6) -0.9898(3) 0.5885(3) 0.0495(11) Uani 1 1 d .
H27 H 1.2476 -0.9183 0.6046 0.059 Uiso 1 1 calc R
C28 C 1.3289(6) -0.8064(3) 0.4189(3) 0.0469(11) Uani 1 1 d .
H28A H 1.3589 -0.7716 0.3585 0.070 Uiso 1 1 calc R
H28B H 1.4276 -0.8145 0.4611 0.070 Uiso 1 1 calc R
H28C H 1.2207 -0.7522 0.4343 0.070 Uiso 1 1 calc R
O100 O 1.0807(6) -1.2479(4) 0.3186(2) 0.0894(14) Uani 1 1 d .
H100 H 1.146(6) -1.215(4) 0.331(3) 0.050 Uiso 1 1 d .
C101 C 1.0907(9) -1.2317(6) 0.2268(4) 0.0941(19) Uani 1 1 d .
H10A H 1.0400 -1.2935 0.2082 0.113 Uiso 1 1 calc .
H10B H 1.2182 -1.2491 0.2132 0.113 Uiso 1 1 calc .
C102 C 0.9970(9) -1.1061(6) 0.1704(5) 0.118(2) Uani 1 1 d .
H10C H 1.0116 -1.1054 0.1073 0.177 Uiso 1 1 calc R
H10D H 1.0492 -1.0439 0.1858 0.177 Uiso 1 1 calc R
H10E H 0.8698 -1.0880 0.1817 0.177 Uiso 1 1 calc R

loop_
_atom_site_aniso_label
_atom_site_aniso_U_11
_atom_site_aniso_U_22
_atom_site_aniso_U_33
_atom_site_aniso_U_23
_atom_site_aniso_U_13
_atom_site_aniso_U_12
O1A 0.120(3) 0.089(2) 0.0449(18) -0.0132(17) 0.0150(19) -0.066(2)
O2A 0.096(3) 0.0620(18) 0.0344(16) -0.0166(14) 0.0039(16) -0.0425(18)
O3A 0.083(3) 0.070(2) 0.114(3) -0.049(2) 0.055(2) -0.0394(19)
O4A 0.101(3) 0.076(2) 0.100(3) -0.054(2) 0.061(2) -0.061(2)
C1A 0.051(3) 0.035(2) 0.040(2) -0.0131(17) 0.006(2) -0.0172(19)
C2A 0.047(3) 0.041(2) 0.043(2) -0.0180(18) 0.006(2) -0.0211(19)
C3A 0.052(3) 0.033(2) 0.043(2) -0.0165(17) 0.011(2) -0.0172(19)
C4A 0.062(3) 0.047(2) 0.039(2) -0.016(2) 0.007(2) -0.022(2)
C5A 0.052(3) 0.049(2) 0.040(2) -0.0219(19) 0.012(2) -0.024(2)
N1 0.081(3) 0.058(2) 0.056(2) -0.0220(19) 0.028(2) -0.022(2)
C1 0.068(3) 0.063(3) 0.043(2) -0.018(2) 0.018(2) -0.024(2)
C2 0.043(3) 0.050(2) 0.034(2) -0.0092(18) 0.0060(19) -0.015(2)
C3 0.052(3) 0.045(2) 0.040(2) -0.0171(18) 0.008(2) -0.018(2)
C4 0.045(3) 0.048(2) 0.040(2) -0.0181(19) 0.0093(19) -0.018(2)
C5 0.068(3) 0.051(3) 0.053(3) -0.014(2) 0.019(2) -0.021(2)
N11 0.053(2) 0.056(2) 0.0341(19) -0.0132(16) 0.0057(16) -0.0239(18)
N12 0.052(2) 0.0479(19) 0.0309(17) -0.0092(15) 0.0031(16) -0.0120(17)
C11 0.045(3) 0.060(3) 0.031(2) -0.0154(19) 0.0087(19) -0.018(2)
C12 0.043(3) 0.066(3) 0.036(2) -0.015(2) 0.007(2) -0.016(2)
C13 0.043(3) 0.054(3) 0.038(2) -0.0098(19) 0.008(2) -0.015(2)
C14 0.059(3) 0.061(3) 0.047(3) -0.014(2) 0.012(2) -0.019(2)
C15 0.069(4) 0.052(3) 0.062(3) -0.005(2) 0.015(3) -0.015(2)
C16 0.068(4) 0.074(3) 0.051(3) 0.004(2) 0.004(3) -0.016(3)
C17 0.064(3) 0.073(3) 0.037(3) 0.001(2) 0.004(2) -0.022(3)
C18 0.078(4) 0.089(3) 0.048(3) -0.024(2) -0.001(2) -0.039(3)
N21 0.049(2) 0.0393(18) 0.0385(18) -0.0146(15) 0.0102(16) -0.0175(16)
N22 0.051(2) 0.0381(18) 0.047(2) -0.0144(15) 0.0067(17) -0.0151(16)
C21 0.044(3) 0.039(2) 0.040(2) -0.0160(18) 0.0075(19) -0.0167(19)
C22 0.039(3) 0.038(2) 0.039(2) -0.0094(18) 0.0089(18) -0.0136(18)
C23 0.044(3) 0.043(2) 0.043(2) -0.0158(18) 0.008(2) -0.0123(19)
C24 0.057(3) 0.036(2) 0.056(3) -0.0078(19) 0.008(2) -0.017(2)
C25 0.065(3) 0.051(3) 0.049(3) -0.001(2) 0.013(2) -0.014(2)
C26 0.068(3) 0.052(3) 0.038(2) -0.007(2) 0.013(2) -0.010(2)
C27 0.064(3) 0.039(2) 0.048(3) -0.0161(19) 0.010(2) -0.013(2)
C28 0.062(3) 0.042(2) 0.044(2) -0.0139(18) 0.008(2) -0.022(2)
O100 0.116(3) 0.134(3) 0.068(2) -0.053(2) 0.036(2) -0.099(3)
C101 0.123(5) 0.094(4) 0.076(4) -0.044(3) -0.005(4) -0.024(4)
C102 0.119(6) 0.107(5) 0.127(6) -0.057(4) -0.020(4) 0.000(4)

loop_
_atom_type_symbol
_atom_type_description
_atom_type_scat_dispersion_real
_atom_type_scat_dispersion_imag
_atom_type_scat_source
C C 0.0033 0.0016 'International Tables Vol C Tables 4.2.6.8 and 6.1.1.4'
H H 0.0000 0.0000 'International Tables Vol C Tables 4.2.6.8 and 6.1.1.4'
N N 0.0061 0.0033 'International Tables Vol C Tables 4.2.6.8 and 6.1.1.4'
O O 0.0106 0.0060 'International Tables Vol C Tables 4.2.6.8 and 6.1.1.4'

loop_
_geom_angle_atom_site_label_1
_geom_angle_atom_site_label_2
_geom_angle_atom_site_label_3
_geom_angle
_geom_angle_site_symmetry_1
_geom_angle_site_symmetry_3
C2A C1A C3A 119.3(3) . 2_846
C2A C1A C4A 119.9(4) . .
C3A C1A C4A 120.8(3) 2_846 .
C1A C2A C3A 121.7(4) . .
C2A C3A C1A 119.0(3) . 2_846
C2A C3A C5A 118.6(3) . .
C1A C3A C5A 122.2(3) 2_846 .
O1A C4A O2A 123.6(4) . .
O1A C4A C1A 123.2(4) . .
O2A C4A C1A 113.2(3) . .
O3A C5A O4A 124.3(4) . .
O3A C5A C3A 123.9(3) . .
O4A C5A C3A 111.7(3) . .
C5 N1 C1 116.9(3) . .
N1 C1 C2 123.8(4) . .
C1 C2 C3 118.2(4) . .
C1 C2 C11 122.4(3) . .
C3 C2 C11 119.4(3) . .
C2 C3 C4 119.8(3) . .
C3 C4 C5 117.2(4) . .
C3 C4 C21 125.3(3) . .
C5 C4 C21 117.5(3) . .
N1 C5 C4 124.1(4) . .
C11 N11 C12 106.2(3) . .
C11 N11 C18 129.6(3) . .
C12 N11 C18 124.0(3) . .
C11 N12 C13 104.4(3) . .
N12 C11 N11 113.2(3) . .
N12 C11 C2 123.5(3) . .
N11 C11 C2 123.3(3) . .
N11 C12 C13 106.7(4) . .
N11 C12 C17 131.0(4) . .
C13 C12 C17 122.3(4) . .
C12 C13 C14 120.8(4) . .
C12 C13 N12 109.5(3) . .
C14 C13 N12 129.7(4) . .
C15 C14 C13 116.8(4) . .
C14 C15 C16 121.8(4) . .
C17 C16 C15 122.2(4) . .
C16 C17 C12 116.1(4) . .
C21 N21 C22 106.6(3) . .
C21 N21 C28 129.2(3) . .
C22 N21 C28 124.2(3) . .
C21 N22 C23 104.4(3) . .
N22 C21 N21 112.5(3) . .
N22 C21 C4 121.7(3) . .
N21 C21 C4 125.8(3) . .
C23 C22 N21 105.8(3) . .
C23 C22 C27 123.4(3) . .
N21 C22 C27 130.7(3) . .
C22 C23 N22 110.6(3) . .
C22 C23 C24 120.0(3) . .
N22 C23 C24 129.4(3) . .
C25 C24 C23 117.8(4) . .
C24 C25 C26 120.8(4) . .
C27 C26 C25 122.9(4) . .
C26 C27 C22 115.0(3) . .
O100 C101 C102 116.5(5) . .

loop_
_geom_bond_atom_site_label_1
_geom_bond_atom_site_label_2
_geom_bond_distance
_geom_bond_site_symmetry_2
O1A C4A 1.219(4) .
O2A C4A 1.306(4) .
O3A C5A 1.182(4) .
O4A C5A 1.294(4) .
C1A C2A 1.388(5) .
C1A C3A 1.406(5) 2_846
C1A C4A 1.494(5) .
C2A C3A 1.390(5) .
C3A C1A 1.406(5) 2_846
C3A C5A 1.507(5) .
N1 C5 1.331(5) .
N1 C1 1.342(5) .
C1 C2 1.377(5) .
C2 C3 1.384(5) .
C2 C11 1.486(5) .
C3 C4 1.384(5) .
C4 C5 1.398(5) .
C4 C21 1.470(5) .
N11 C11 1.369(5) .
N11 C12 1.377(5) .
N11 C18 1.458(5) .
N12 C11 1.321(4) .
N12 C13 1.407(5) .
C12 C13 1.380(5) .
C12 C17 1.404(5) .
C13 C14 1.388(5) .
C14 C15 1.382(6) .
C15 C16 1.385(6) .
C16 C17 1.362(6) .
N21 C21 1.361(4) .
N21 C22 1.380(4) .
N21 C28 1.477(4) .
N22 C21 1.333(4) .
N22 C23 1.381(4) .
C22 C23 1.377(5) .
C22 C27 1.394(5) .
C23 C24 1.395(5) .
C24 C25 1.376(5) .
C25 C26 1.388(5) .
C26 C27 1.381(5) .
O100 C101 1.364(6) .
C101 C102 1.488(8) .
